data_7710799
loop_
_publ_author_name
'Marcinkowski, Dawid'
'Adamski, Ariel'
'Kubicki, Maciej'
'Consiglio, Giuseppe'
'Patroniak, Violetta'
'\'Slusarski, Tomasz'
'A\,c\?ikg\"oz, Muhammed'
'Szeliga, Daria'
'Vadra, Nahir'
'Karbowiak, Miros\/law'
'Stefaniuk, Ireneusz'
'Rudowicz, Czes\/law'
'Gorczy\'nski, Adam'
'Korabik, Maria'

_publ_section_title
;
 Understanding the effect of structural changes on slow magnetic
 relaxation in mononuclear octahedral copper(ii) complexes
;
_journal_name_full 'Dalton Transactions'
_journal_paper_doi 10.1039/D2DT01564A
_journal_year 2022
_chemical_formula_moiety
;
C19 H27 Cu N5 O5, 2(C F3 O3 S), C2 H6 O
;
_chemical_formula_sum 'C23 H33 Cu F6 N5 O12 S2'
_chemical_formula_weight 813.20
_space_group_crystal_system triclinic
_space_group_IT_number 2
_space_group_name_Hall '-P 1'
_space_group_name_H-M_alt 'P -1'
_atom_sites_solution_hydrogens mixed
_audit_creation_method SHELXL-2014/7
_audit_update_record
;
2019-11-13 deposited with the CCDC.	2022-06-22 downloaded from the CCDC.
;
_cell_angle_alpha 92.720(5)
_cell_angle_beta 90.720(5)
_cell_angle_gamma 94.166(5)
_cell_formula_units_Z 2
_cell_length_a 9.5535(7)
_cell_length_b 9.9440(6)
_cell_length_c 17.7730(11)
_cell_measurement_reflns_used 5533
_cell_measurement_temperature 100(1)
_cell_measurement_theta_max 26.9190
_cell_measurement_theta_min 3.6900
_cell_volume 1681.86(19)
_computing_cell_refinement 'CrysAlisPro 1.171.39.46 (Rigaku OD, 2018)'
_computing_data_collection 'CrysAlisPro 1.171.39.46 (Rigaku OD, 2018)'
_computing_data_reduction 'CrysAlisPro 1.171.39.46 (Rigaku OD, 2018)'
_computing_molecular_graphics 'Mercury (Macrae et al., 2008)'
_computing_publication_material 'SHELXL-2014/7 (Sheldrick, 2015)'
_computing_structure_refinement 'SHELXL (Sheldrick, 2015)'
_computing_structure_solution 'SHELXT (Sheldrick, 2015)'
_diffrn_ambient_environment N~2~
_diffrn_ambient_temperature 100(1)
_diffrn_detector 'CCD plate'
_diffrn_detector_area_resol_mean 16.2413
_diffrn_detector_type Eos
_diffrn_measured_fraction_theta_full 0.997
_diffrn_measured_fraction_theta_max 0.917
_diffrn_measurement_device 'four-circle diffractometer'
_diffrn_measurement_device_type 'Xcalibur, Eos'
_diffrn_radiation_monochromator graphite
_diffrn_radiation_probe x-ray
_diffrn_radiation_type 'Mo K\a'
_diffrn_radiation_wavelength 0.71073
_diffrn_reflns_av_R_equivalents 0.0238
_diffrn_reflns_av_unetI/netI 0.0355
_diffrn_reflns_Laue_measured_fraction_full 0.997
_diffrn_reflns_Laue_measured_fraction_max 0.917
_diffrn_reflns_limit_h_max 8
_diffrn_reflns_limit_h_min -12
_diffrn_reflns_limit_k_max 9
_diffrn_reflns_limit_k_min -12
_diffrn_reflns_limit_l_max 22
_diffrn_reflns_limit_l_min -22
_diffrn_reflns_number 12543
_diffrn_reflns_point_group_measured_fraction_full 0.997
_diffrn_reflns_point_group_measured_fraction_max 0.917
_diffrn_reflns_theta_full 25.000
_diffrn_reflns_theta_max 26.984
_diffrn_reflns_theta_min 3.073
_diffrn_source 'fine-focus sealed X-ray tube'
_diffrn_source_type 'Enhance (Mo) X-ray Source'
_exptl_absorpt_coefficient_mu 0.871
_exptl_absorpt_correction_T_max 1.00000
_exptl_absorpt_correction_T_min 0.74717
_exptl_absorpt_correction_type multi-scan
_exptl_absorpt_process_details
;
CrysAlisPro 1.171.39.46 (Rigaku Oxford Diffraction, 2018)
Empirical absorption correction using spherical harmonics,
 implemented in SCALE3 ABSPACK scaling algorithm.
;
_exptl_crystal_colour blue
_exptl_crystal_density_diffrn 1.606
_exptl_crystal_description prism
_exptl_crystal_F_000 834
_exptl_crystal_size_max 0.3
_exptl_crystal_size_mid 0.2
_exptl_crystal_size_min 0.15
_refine_diff_density_max 0.672
_refine_diff_density_min -0.462
_refine_diff_density_rms 0.063
_refine_ls_extinction_method none
_refine_ls_goodness_of_fit_ref 1.031
_refine_ls_hydrogen_treatment constr
_refine_ls_matrix_type full
_refine_ls_number_parameters 456
_refine_ls_number_reflns 6737
_refine_ls_number_restraints 15
_refine_ls_restrained_S_all 1.043
_refine_ls_R_factor_all 0.0379
_refine_ls_R_factor_gt 0.0332
_refine_ls_shift/su_max 0.001
_refine_ls_shift/su_mean 0.000
_refine_ls_structure_factor_coef Fsqd
_refine_ls_weighting_details 'w=1/[\s^2^(Fo^2^)+(0.0344P)^2^+1.2925P] where P=(Fo^2^+2Fc^2^)/3'
_refine_ls_weighting_scheme calc
_refine_ls_wR_factor_gt 0.0797
_refine_ls_wR_factor_ref 0.0829
_reflns_Friedel_coverage 0.000
_reflns_number_gt 6071
_reflns_number_total 6737
_reflns_threshold_expression 'I > 2\s(I)'
_cod_data_source_file d2dt01564a2.cif
_cod_data_source_block 2
_cod_database_code 7710799
_shelx_shelxl_version_number 2014/7
_shelx_space_group_comment
;
The symmetry employed for this shelxl refinement is uniquely defined
by the following loop, which should always be used as a source of
symmetry information in preference to the above space-group names.
They are only intended as comments.
;

loop_
_space_group_symop_operation_xyz
'x, y, z'
'-x, -y, -z'

loop_
_atom_site_label
_atom_site_type_symbol
_atom_site_fract_x
_atom_site_fract_y
_atom_site_fract_z
_atom_site_U_iso_or_equiv
_atom_site_adp_type
_atom_site_occupancy
_atom_site_site_symmetry_order
_atom_site_calc_flag
_atom_site_refinement_flags_posn
_atom_site_refinement_flags_adp
_atom_site_refinement_flags_occupancy
_atom_site_disorder_assembly
_atom_site_disorder_group
Cu01 Cu 0.76778(2) 0.49263(2) 0.73520(2) 0.01332(7) Uani 1 1 d . . . . .
O1 O 1.06620(14) 0.48342(15) 0.77639(8) 0.0190(3) Uani 1 1 d . . . . .
N2 N 0.92847(17) 0.47522(18) 0.80502(10) 0.0172(4) Uani 1 1 d . . . . .
C3 C 0.9381(2) 0.4293(2) 0.87345(12) 0.0178(4) Uani 1 1 d . . . . .
C4 C 1.0796(2) 0.4069(2) 0.89181(12) 0.0216(5) Uani 1 1 d . . . . .
H4 H 1.1148 0.3742 0.9372 0.026 Uiso 1 1 calc R U . . .
C5 C 1.1524(2) 0.4423(2) 0.83063(12) 0.0212(4) Uani 1 1 d . . . . .
C51 C 1.3036(2) 0.4466(3) 0.81185(15) 0.0344(6) Uani 1 1 d . . . . .
H51A H 1.3156 0.3926 0.7651 0.052 Uiso 1 1 calc R U . . .
H51B H 1.3561 0.4096 0.8528 0.052 Uiso 1 1 calc R U . . .
H51C H 1.3389 0.5402 0.8052 0.052 Uiso 1 1 calc R U . . .
N6 N 0.82676(18) 0.41286(19) 0.91948(10) 0.0212(4) Uani 1 1 d . . . . .
H6 H 0.8433 0.3981 0.9671 0.025 Uiso 1 1 calc R U . . .
C7 C 0.6817(2) 0.4181(2) 0.89481(12) 0.0198(4) Uani 1 1 d . . . . .
H7 H 0.6199 0.4140 0.9398 0.024 Uiso 1 1 calc R U . . .
O7 O 0.65983(15) 0.53705(14) 0.85718(8) 0.0186(3) Uani 1 1 d . . . . .
C71 C 0.6846(3) 0.6618(2) 0.90265(13) 0.0273(5) Uani 1 1 d . . . . .
H71A H 0.7852 0.6770 0.9168 0.033 Uiso 1 1 calc R U . . .
H71B H 0.6293 0.6576 0.9493 0.033 Uiso 1 1 calc R U . . .
C72 C 0.6401(3) 0.7742(2) 0.85592(13) 0.0284(5) Uani 1 1 d . . . . .
H72A H 0.6952 0.7769 0.8098 0.043 Uiso 1 1 calc R U . . .
H72B H 0.6561 0.8604 0.8848 0.043 Uiso 1 1 calc R U . . .
H72C H 0.5402 0.7583 0.8427 0.043 Uiso 1 1 calc R U . . .
C8 C 0.6352(2) 0.3023(2) 0.83920(12) 0.0180(4) Uani 1 1 d . . . . .
N9 N 0.67392(16) 0.31749(17) 0.76740(9) 0.0152(3) Uani 1 1 d . . . . .
C10 C 0.6363(2) 0.2209(2) 0.71424(12) 0.0165(4) Uani 1 1 d . . . . .
C11 C 0.5560(2) 0.1042(2) 0.73118(13) 0.0227(5) Uani 1 1 d . . . . .
H11 H 0.5299 0.0366 0.6930 0.027 Uiso 1 1 calc R U . . .
C12 C 0.5149(2) 0.0886(2) 0.80508(13) 0.0246(5) Uani 1 1 d . . . . .
H12 H 0.4588 0.0104 0.8180 0.030 Uiso 1 1 calc R U . . .
C13 C 0.5561(2) 0.1879(2) 0.85992(13) 0.0225(5) Uani 1 1 d . . . . .
H13 H 0.5305 0.1777 0.9109 0.027 Uiso 1 1 calc R U . . .
C14 C 0.6814(2) 0.2468(2) 0.63417(12) 0.0168(4) Uani 1 1 d . . . . .
H14 H 0.6954 0.1585 0.6071 0.020 Uiso 1 1 calc R U . . .
O14 O 0.81268(14) 0.32376(14) 0.64112(8) 0.0161(3) Uani 1 1 d . . . . .
C141 C 0.8794(2) 0.3446(2) 0.56961(12) 0.0215(5) Uani 1 1 d . . . . .
H14A H 0.8258 0.4054 0.5396 0.026 Uiso 1 1 calc R U . . .
H14B H 0.8829 0.2574 0.5406 0.026 Uiso 1 1 calc R U . . .
C142 C 1.0258(2) 0.4068(2) 0.58564(12) 0.0233(5) Uani 1 1 d . . . . .
H14C H 1.0767 0.4141 0.5383 0.035 Uiso 1 1 calc R U . . .
H14D H 1.0750 0.3499 0.6192 0.035 Uiso 1 1 calc R U . . .
H14E H 1.0210 0.4970 0.6099 0.035 Uiso 1 1 calc R U . . .
N15 N 0.57764(17) 0.31521(17) 0.59337(10) 0.0176(4) Uani 1 1 d . . . . .
H15 H 0.5439 0.2779 0.5504 0.021 Uiso 1 1 calc R U . . .
C16 C 0.5301(2) 0.4348(2) 0.61861(11) 0.0150(4) Uani 1 1 d . . . . .
N17 N 0.59563(17) 0.51068(16) 0.67322(9) 0.0151(3) Uani 1 1 d . . . . .
O18 O 0.51576(14) 0.62374(14) 0.68624(8) 0.0161(3) Uani 1 1 d . . . . .
C19 C 0.4047(2) 0.6097(2) 0.63706(11) 0.0172(4) Uani 1 1 d . . . . .
C191 C 0.3048(2) 0.7170(2) 0.64489(13) 0.0235(5) Uani 1 1 d . . . . .
H19A H 0.2682 0.7199 0.6962 0.035 Uiso 1 1 calc R U . . .
H19B H 0.2268 0.6975 0.6087 0.035 Uiso 1 1 calc R U . . .
H19C H 0.3533 0.8044 0.6349 0.035 Uiso 1 1 calc R U . . .
C20 C 0.4088(2) 0.4955(2) 0.59327(11) 0.0175(4) Uani 1 1 d . . . . .
H20 H 0.3448 0.4628 0.5541 0.021 Uiso 1 1 calc R U . . .
O1W O 0.86133(15) 0.64848(14) 0.69048(8) 0.0200(3) Uani 1 1 d . . . . .
H1W1 H 0.8996 0.7156 0.7152 0.030 Uiso 1 1 d R U . . .
H1W2 H 0.8251 0.6746 0.6521 0.030 Uiso 1 1 d R U . . .
C1A C 0.2244(2) 0.0942(2) 0.53178(13) 0.0216(5) Uani 1 1 d . . . . .
F1A F 0.24567(16) -0.03589(13) 0.53711(9) 0.0367(4) Uani 1 1 d . . . . .
F2A F 0.08661(13) 0.10584(14) 0.52999(8) 0.0318(3) Uani 1 1 d . . . . .
F3A F 0.27579(14) 0.16109(14) 0.59449(7) 0.0299(3) Uani 1 1 d . . . . .
S1A S 0.30803(5) 0.16173(5) 0.44833(3) 0.01730(11) Uani 1 1 d . . . . .
O1A O 0.45565(15) 0.15897(16) 0.46610(8) 0.0237(3) Uani 1 1 d . . . . .
O2A O 0.25576(18) 0.07014(16) 0.38756(9) 0.0293(4) Uani 1 1 d . . . . .
O3A O 0.25888(16) 0.29657(14) 0.44642(8) 0.0215(3) Uani 1 1 d . . . . .
C1B C 1.2213(3) 0.9575(3) 0.97199(13) 0.0306(5) Uani 1 1 d . . . . .
F1B F 1.1253(2) 1.03231(16) 0.94381(9) 0.0519(4) Uani 1 1 d . . . . .
F2B F 1.34597(19) 1.0265(2) 0.96838(10) 0.0612(5) Uani 1 1 d . . . . .
F3B F 1.19419(16) 0.94439(16) 1.04484(8) 0.0382(4) Uani 1 1 d . . . . .
S1B S 1.22172(6) 0.79365(6) 0.92253(3) 0.02402(13) Uani 1 1 d . . . . .
O1B O 1.33865(19) 0.7335(2) 0.95593(10) 0.0424(5) Uani 1 1 d . . . . .
O2B O 1.08678(18) 0.72962(17) 0.94049(10) 0.0336(4) Uani 1 1 d . . . . .
O3B O 1.23996(17) 0.82660(17) 0.84452(8) 0.0291(4) Uani 1 1 d . . . . .
O1C O 1.0005(2) 0.85171(18) 0.75758(13) 0.0543(6) Uani 1 1 d . U . . .
H1C H 1.0685 0.8435 0.7870 0.081 Uiso 1 1 d R U . A .
C1C C 0.9442(4) 0.9840(4) 0.77159(19) 0.0297(10) Uani 0.693(7) 1 d . U P A 1
H1C1 H 0.8500 0.9825 0.7476 0.036 Uiso 0.693(7) 1 calc R U P A 1
H1C2 H 0.9331 1.0000 0.8265 0.036 Uiso 0.693(7) 1 calc R U P A 1
C1C' C 1.0375(9) 0.9751(9) 0.7204(5) 0.037(2) Uani 0.307(7) 1 d . U P A 2
H1C3 H 1.1372 0.9702 0.7065 0.044 Uiso 0.307(7) 1 calc R U P A 2
H1C4 H 0.9833 0.9672 0.6724 0.044 Uiso 0.307(7) 1 calc R U P A 2
C2C C 1.0281(5) 1.0899(4) 0.7446(3) 0.0904(14) Uani 1 1 d . U . . .
H2C1 H 1.0419 1.0745 0.6916 0.136 Uiso 0.693(7) 1 d R U P A 1
H2C2 H 1.1173 1.0972 0.7705 0.136 Uiso 0.693(7) 1 d R U P A 1
H2C3 H 0.9825 1.1720 0.7533 0.136 Uiso 0.693(7) 1 d R U P A 1
H2C4 H 0.9558 1.0888 0.7817 0.136 Uiso 0.307(7) 1 d R U P A 2
H2C5 H 1.0035 1.1456 0.7045 0.136 Uiso 0.307(7) 1 d R U P A 2
H2C6 H 1.1154 1.1255 0.7675 0.136 Uiso 0.307(7) 1 d R U P A 2

loop_
_atom_site_aniso_label
_atom_site_aniso_U_11
_atom_site_aniso_U_22
_atom_site_aniso_U_33
_atom_site_aniso_U_23
_atom_site_aniso_U_13
_atom_site_aniso_U_12
Cu01 0.01189(12) 0.01361(13) 0.01443(13) 0.00403(9) -0.00276(9) -0.00095(9)
O1 0.0115(7) 0.0256(8) 0.0204(7) 0.0062(6) -0.0001(6) 0.0000(6)
N2 0.0109(8) 0.0229(9) 0.0181(9) 0.0067(7) 0.0008(7) -0.0007(7)
C3 0.0164(10) 0.0185(10) 0.0183(10) 0.0035(8) -0.0035(8) -0.0002(8)
C4 0.0181(10) 0.0239(11) 0.0228(11) 0.0049(9) -0.0067(8) 0.0016(9)
C5 0.0148(10) 0.0236(11) 0.0255(11) 0.0036(9) -0.0051(8) 0.0028(8)
C51 0.0164(11) 0.0527(17) 0.0356(14) 0.0116(12) -0.0003(10) 0.0061(11)
N6 0.0168(9) 0.0339(11) 0.0132(8) 0.0083(7) -0.0021(7) -0.0003(8)
C7 0.0148(10) 0.0272(11) 0.0181(10) 0.0075(9) 0.0010(8) 0.0009(9)
O7 0.0191(7) 0.0192(7) 0.0175(7) 0.0020(6) -0.0012(6) 0.0017(6)
C71 0.0326(13) 0.0272(12) 0.0212(11) -0.0060(9) -0.0041(9) 0.0026(10)
C72 0.0356(13) 0.0220(12) 0.0268(12) -0.0047(9) -0.0016(10) 0.0009(10)
C8 0.0108(9) 0.0224(11) 0.0217(11) 0.0090(8) -0.0012(8) 0.0032(8)
N9 0.0112(8) 0.0151(8) 0.0198(9) 0.0054(7) -0.0002(7) 0.0017(7)
C10 0.0118(9) 0.0154(10) 0.0231(11) 0.0043(8) 0.0014(8) 0.0031(8)
C11 0.0180(10) 0.0164(10) 0.0339(12) 0.0044(9) 0.0009(9) -0.0007(8)
C12 0.0181(10) 0.0183(11) 0.0380(13) 0.0115(10) 0.0034(9) -0.0016(9)
C13 0.0167(10) 0.0265(12) 0.0255(11) 0.0123(9) 0.0022(9) 0.0017(9)
C14 0.0150(9) 0.0136(10) 0.0216(10) 0.0008(8) -0.0003(8) -0.0011(8)
O14 0.0125(7) 0.0177(7) 0.0180(7) 0.0028(6) 0.0014(5) -0.0018(6)
C141 0.0174(10) 0.0290(12) 0.0179(10) 0.0027(9) 0.0034(8) -0.0007(9)
C142 0.0185(10) 0.0271(12) 0.0239(11) 0.0021(9) 0.0046(9) -0.0017(9)
N15 0.0167(8) 0.0173(9) 0.0181(9) -0.0024(7) -0.0039(7) 0.0002(7)
C16 0.0131(9) 0.0163(10) 0.0152(9) 0.0045(8) 0.0006(7) -0.0031(8)
N17 0.0152(8) 0.0127(8) 0.0178(8) 0.0006(7) -0.0016(7) 0.0028(7)
O18 0.0152(7) 0.0158(7) 0.0175(7) 0.0008(6) -0.0025(6) 0.0030(6)
C19 0.0137(9) 0.0207(10) 0.0175(10) 0.0067(8) -0.0018(8) -0.0006(8)
C191 0.0196(10) 0.0254(11) 0.0264(12) 0.0041(9) -0.0008(9) 0.0069(9)
C20 0.0137(9) 0.0217(11) 0.0168(10) 0.0031(8) -0.0024(8) -0.0012(8)
O1W 0.0218(7) 0.0170(7) 0.0204(7) 0.0066(6) -0.0077(6) -0.0051(6)
C1A 0.0191(10) 0.0181(10) 0.0270(11) 0.0045(9) -0.0040(9) -0.0026(8)
F1A 0.0434(9) 0.0198(7) 0.0485(9) 0.0152(6) 0.0051(7) 0.0038(6)
F2A 0.0181(6) 0.0301(7) 0.0461(9) 0.0014(6) 0.0001(6) -0.0046(6)
F3A 0.0303(7) 0.0418(8) 0.0163(6) 0.0026(6) -0.0004(5) -0.0066(6)
S1A 0.0227(3) 0.0151(2) 0.0140(2) -0.00027(19) -0.00380(19) 0.0024(2)
O1A 0.0206(8) 0.0296(9) 0.0209(8) 0.0017(6) 0.0000(6) 0.0026(7)
O2A 0.0413(10) 0.0229(8) 0.0234(8) -0.0081(7) -0.0133(7) 0.0078(7)
O3A 0.0327(8) 0.0157(7) 0.0166(7) 0.0018(6) -0.0013(6) 0.0048(6)
C1B 0.0334(13) 0.0350(14) 0.0218(12) 0.0003(10) 0.0014(10) -0.0083(11)
F1B 0.0795(13) 0.0363(9) 0.0424(10) 0.0038(7) -0.0010(9) 0.0200(9)
F2B 0.0585(11) 0.0718(13) 0.0450(10) -0.0108(9) 0.0125(8) -0.0451(10)
F3B 0.0429(9) 0.0499(9) 0.0197(7) -0.0045(6) 0.0042(6) -0.0074(7)
S1B 0.0267(3) 0.0301(3) 0.0158(3) 0.0053(2) -0.0001(2) 0.0025(2)
O1B 0.0413(11) 0.0667(13) 0.0235(9) 0.0158(9) 0.0024(8) 0.0239(10)
O2B 0.0363(10) 0.0322(9) 0.0305(9) 0.0030(7) 0.0012(8) -0.0115(8)
O3B 0.0323(9) 0.0405(10) 0.0150(8) 0.0054(7) -0.0016(7) 0.0038(8)
O1C 0.0646(14) 0.0243(9) 0.0713(15) 0.0035(9) -0.0504(12) -0.0061(9)
C1C 0.0272(19) 0.038(2) 0.0231(18) -0.0001(14) -0.0073(14) -0.0029(15)
C1C' 0.031(5) 0.034(4) 0.044(5) 0.015(3) -0.023(4) -0.008(3)
C2C 0.121(4) 0.047(2) 0.103(3) 0.021(2) -0.038(3) -0.004(2)

loop_
_atom_type_symbol
_atom_type_description
_atom_type_scat_dispersion_real
_atom_type_scat_dispersion_imag
_atom_type_scat_source
C C 0.0033 0.0016 'International Tables Vol C Tables 4.2.6.8 and 6.1.1.4'
H H 0.0000 0.0000 'International Tables Vol C Tables 4.2.6.8 and 6.1.1.4'
Cu Cu 0.3201 1.2651 'International Tables Vol C Tables 4.2.6.8 and 6.1.1.4'
F F 0.0171 0.0103 'International Tables Vol C Tables 4.2.6.8 and 6.1.1.4'
N N 0.0061 0.0033 'International Tables Vol C Tables 4.2.6.8 and 6.1.1.4'
O O 0.0106 0.0060 'International Tables Vol C Tables 4.2.6.8 and 6.1.1.4'
S S 0.1246 0.1234 'International Tables Vol C Tables 4.2.6.8 and 6.1.1.4'

loop_
_geom_angle_atom_site_label_1
_geom_angle_atom_site_label_2
_geom_angle_atom_site_label_3
_geom_angle
_geom_angle_site_symmetry_1
_geom_angle_site_symmetry_3
_geom_angle_publ_flag
O1W Cu01 N2 92.09(6) . . ?
O1W Cu01 N17 90.88(6) . . ?
N2 Cu01 N17 174.86(7) . . ?
O1W Cu01 N9 171.94(7) . . ?
N2 Cu01 N9 91.03(7) . . ?
N17 Cu01 N9 86.58(7) . . ?
O1W Cu01 O14 99.31(6) . . ?
N2 Cu01 O14 100.03(6) . . ?
N17 Cu01 O14 83.61(6) . . ?
N9 Cu01 O14 72.81(6) . . ?
C5 O1 N2 107.24(15) . . ?
C3 N2 O1 106.35(15) . . ?
C3 N2 Cu01 133.06(14) . . ?
O1 N2 Cu01 119.02(12) . . ?
N2 C3 N6 123.13(18) . . ?
N2 C3 C4 110.80(19) . . ?
N6 C3 C4 126.01(19) . . ?
C5 C4 C3 104.58(18) . . ?
C5 C4 H4 127.7 . . ?
C3 C4 H4 127.7 . . ?
C4 C5 O1 111.03(18) . . ?
C4 C5 C51 133.5(2) . . ?
O1 C5 C51 115.52(19) . . ?
C5 C51 H51A 109.5 . . ?
C5 C51 H51B 109.5 . . ?
H51A C51 H51B 109.5 . . ?
C5 C51 H51C 109.5 . . ?
H51A C51 H51C 109.5 . . ?
H51B C51 H51C 109.5 . . ?
C3 N6 C7 123.85(17) . . ?
C3 N6 H6 118.1 . . ?
C7 N6 H6 118.1 . . ?
O7 C7 N6 112.26(17) . . ?
O7 C7 C8 105.53(16) . . ?
N6 C7 C8 112.18(18) . . ?
O7 C7 H7 108.9 . . ?
N6 C7 H7 108.9 . . ?
C8 C7 H7 108.9 . . ?
C7 O7 C71 115.22(16) . . ?
O7 C71 C72 107.21(18) . . ?
O7 C71 H71A 110.3 . . ?
C72 C71 H71A 110.3 . . ?
O7 C71 H71B 110.3 . . ?
C72 C71 H71B 110.3 . . ?
H71A C71 H71B 108.5 . . ?
C71 C72 H72A 109.5 . . ?
C71 C72 H72B 109.5 . . ?
H72A C72 H72B 109.5 . . ?
C71 C72 H72C 109.5 . . ?
H72A C72 H72C 109.5 . . ?
H72B C72 H72C 109.5 . . ?
N9 C8 C13 121.3(2) . . ?
N9 C8 C7 115.92(18) . . ?
C13 C8 C7 122.81(19) . . ?
C10 N9 C8 120.08(17) . . ?
C10 N9 Cu01 118.47(13) . . ?
C8 N9 Cu01 121.04(14) . . ?
N9 C10 C11 121.54(19) . . ?
N9 C10 C14 116.96(17) . . ?
C11 C10 C14 121.47(19) . . ?
C12 C11 C10 118.6(2) . . ?
C12 C11 H11 120.7 . . ?
C10 C11 H11 120.7 . . ?
C13 C12 C11 119.5(2) . . ?
C13 C12 H12 120.2 . . ?
C11 C12 H12 120.2 . . ?
C8 C13 C12 119.0(2) . . ?
C8 C13 H13 120.5 . . ?
C12 C13 H13 120.5 . . ?
O14 C14 N15 112.37(15) . . ?
O14 C14 C10 105.74(16) . . ?
N15 C14 C10 111.81(16) . . ?
O14 C14 H14 108.9 . . ?
N15 C14 H14 108.9 . . ?
C10 C14 H14 108.9 . . ?
C14 O14 C141 113.22(15) . . ?
C14 O14 Cu01 102.43(11) . . ?
C141 O14 Cu01 126.75(12) . . ?
O14 C141 C142 107.71(17) . . ?
O14 C141 H14A 110.2 . . ?
C142 C141 H14A 110.2 . . ?
O14 C141 H14B 110.2 . . ?
C142 C141 H14B 110.2 . . ?
H14A C141 H14B 108.5 . . ?
C141 C142 H14C 109.5 . . ?
C141 C142 H14D 109.5 . . ?
H14C C142 H14D 109.5 . . ?
C141 C142 H14E 109.5 . . ?
H14C C142 H14E 109.5 . . ?
H14D C142 H14E 109.5 . . ?
C16 N15 C14 122.84(17) . . ?
C16 N15 H15 118.6 . . ?
C14 N15 H15 118.6 . . ?
N17 C16 N15 121.84(17) . . ?
N17 C16 C20 110.69(18) . . ?
N15 C16 C20 127.46(18) . . ?
C16 N17 O18 106.55(15) . . ?
C16 N17 Cu01 133.74(14) . . ?
O18 N17 Cu01 119.70(11) . . ?
C19 O18 N17 107.26(14) . . ?
C20 C19 O18 110.66(18) . . ?
C20 C19 C191 134.39(19) . . ?
O18 C19 C191 114.89(18) . . ?
C19 C191 H19A 109.5 . . ?
C19 C191 H19B 109.5 . . ?
H19A C191 H19B 109.5 . . ?
C19 C191 H19C 109.5 . . ?
H19A C191 H19C 109.5 . . ?
H19B C191 H19C 109.5 . . ?
C19 C20 C16 104.82(18) . . ?
C19 C20 H20 127.6 . . ?
C16 C20 H20 127.6 . . ?
Cu01 O1W H1W1 124.4 . . ?
Cu01 O1W H1W2 116.9 . . ?
H1W1 O1W H1W2 108.6 . . ?
F2A C1A F1A 107.96(17) . . ?
F2A C1A F3A 107.37(18) . . ?
F1A C1A F3A 108.18(17) . . ?
F2A C1A S1A 111.36(15) . . ?
F1A C1A S1A 111.03(16) . . ?
F3A C1A S1A 110.79(14) . . ?
O2A S1A O1A 115.50(10) . . ?
O2A S1A O3A 114.61(9) . . ?
O1A S1A O3A 114.35(9) . . ?
O2A S1A C1A 104.11(10) . . ?
O1A S1A C1A 102.79(9) . . ?
O3A S1A C1A 103.22(10) . . ?
F1B C1B F3B 107.7(2) . . ?
F1B C1B F2B 107.8(2) . . ?
F3B C1B F2B 106.94(19) . . ?
F1B C1B S1B 111.96(17) . . ?
F3B C1B S1B 110.93(17) . . ?
F2B C1B S1B 111.25(18) . . ?
O1B S1B O2B 113.92(11) . . ?
O1B S1B O3B 114.76(10) . . ?
O2B S1B O3B 115.72(10) . . ?
O1B S1B C1B 103.82(12) . . ?
O2B S1B C1B 102.87(11) . . ?
O3B S1B C1B 103.51(11) . . ?
C1C' O1C H1C 104.4 . . ?
C1C O1C H1C 110.0 . . ?
C2C C1C O1C 113.5(3) . . ?
C2C C1C H1C1 108.9 . . ?
O1C C1C H1C1 108.9 . . ?
C2C C1C H1C2 108.9 . . ?
O1C C1C H1C2 108.9 . . ?
H1C1 C1C H1C2 107.7 . . ?
C2C C1C' O1C 127.7(8) . . ?
C2C C1C' H1C3 105.4 . . ?
O1C C1C' H1C3 105.4 . . ?
C2C C1C' H1C4 105.4 . . ?
O1C C1C' H1C4 105.4 . . ?
H1C3 C1C' H1C4 106.0 . . ?
C1C C2C H2C1 109.8 . . ?
C1C C2C H2C2 109.8 . . ?
H2C1 C2C H2C2 109.5 . . ?
C1C C2C H2C3 108.8 . . ?
H2C1 C2C H2C3 109.5 . . ?
H2C2 C2C H2C3 109.5 . . ?
C1C' C2C H2C4 108.1 . . ?
C1C' C2C H2C5 110.0 . . ?
H2C4 C2C H2C5 109.5 . . ?
C1C' C2C H2C6 110.3 . . ?
H2C4 C2C H2C6 109.5 . . ?
H2C5 C2C H2C6 109.5 . . ?

loop_
_geom_bond_atom_site_label_1
_geom_bond_atom_site_label_2
_geom_bond_distance
_geom_bond_site_symmetry_2
_geom_bond_publ_flag
Cu01 O1W 1.9405(14) . ?
Cu01 N2 1.9844(16) . ?
Cu01 N17 1.9917(16) . ?
Cu01 N9 2.0113(17) . ?
Cu01 O14 2.3783(14) . ?
O1 C5 1.357(2) . ?
O1 N2 1.415(2) . ?
N2 C3 1.324(3) . ?
C3 N6 1.355(3) . ?
C3 C4 1.422(3) . ?
C4 C5 1.345(3) . ?
C4 H4 0.9500 . ?
C5 C51 1.485(3) . ?
C51 H51A 0.9800 . ?
C51 H51B 0.9800 . ?
C51 H51C 0.9800 . ?
N6 C7 1.454(3) . ?
N6 H6 0.8800 . ?
C7 O7 1.413(2) . ?
C7 C8 1.519(3) . ?
C7 H7 1.0000 . ?
O7 C71 1.451(3) . ?
C71 C72 1.506(3) . ?
C71 H71A 0.9900 . ?
C71 H71B 0.9900 . ?
C72 H72A 0.9800 . ?
C72 H72B 0.9800 . ?
C72 H72C 0.9800 . ?
C8 N9 1.345(3) . ?
C8 C13 1.387(3) . ?
N9 C10 1.341(3) . ?
C10 C11 1.392(3) . ?
C10 C14 1.520(3) . ?
C11 C12 1.388(3) . ?
C11 H11 0.9500 . ?
C12 C13 1.387(3) . ?
C12 H12 0.9500 . ?
C13 H13 0.9500 . ?
C14 O14 1.422(2) . ?
C14 N15 1.448(2) . ?
C14 H14 1.0000 . ?
O14 C141 1.446(2) . ?
C141 C142 1.506(3) . ?
C141 H14A 0.9900 . ?
C141 H14B 0.9900 . ?
C142 H14C 0.9800 . ?
C142 H14D 0.9800 . ?
C142 H14E 0.9800 . ?
N15 C16 1.362(3) . ?
N15 H15 0.8800 . ?
C16 N17 1.323(3) . ?
C16 C20 1.423(3) . ?
N17 O18 1.416(2) . ?
O18 C19 1.361(2) . ?
C19 C20 1.349(3) . ?
C19 C191 1.486(3) . ?
C191 H19A 0.9800 . ?
C191 H19B 0.9800 . ?
C191 H19C 0.9800 . ?
C20 H20 0.9500 . ?
O1W H1W1 0.8395 . ?
O1W H1W2 0.8232 . ?
C1A F2A 1.330(2) . ?
C1A F1A 1.332(2) . ?
C1A F3A 1.339(3) . ?
C1A S1A 1.826(2) . ?
S1A O2A 1.4396(15) . ?
S1A O1A 1.4439(15) . ?
S1A O3A 1.4543(15) . ?
C1B F1B 1.329(3) . ?
C1B F3B 1.334(3) . ?
C1B F2B 1.335(3) . ?
C1B S1B 1.815(3) . ?
S1B O1B 1.4397(18) . ?
S1B O2B 1.4421(17) . ?
S1B O3B 1.4494(16) . ?
O1C C1C' 1.445(8) . ?
O1C C1C 1.469(4) . ?
O1C H1C 0.8401 . ?
C1C C2C 1.383(5) . ?
C1C H1C1 0.9900 . ?
C1C H1C2 0.9900 . ?
C1C' C2C 1.210(10) . ?
C1C' H1C3 0.9900 . ?
C1C' H1C4 0.9900 . ?
C2C H2C1 0.9601 . ?
C2C H2C2 0.9600 . ?
C2C H2C3 0.9600 . ?
C2C H2C4 0.9600 . ?
C2C H2C5 0.9599 . ?
C2C H2C6 0.9600 . ?

loop_
_geom_hbond_atom_site_label_D
_geom_hbond_atom_site_label_H
_geom_hbond_atom_site_label_A
_geom_hbond_distance_DH
_geom_hbond_distance_HA
_geom_hbond_distance_DA
_geom_hbond_angle_DHA
_geom_hbond_site_symmetry_A
N6 H6 O1B 0.88 2.55 3.095(3) 120.8 2_767
N6 H6 O2B 0.88 2.25 3.056(2) 152.6 2_767
C7 H7 O1B 1.00 2.46 3.114(3) 122.3 2_767
C13 H13 F2B 0.95 2.49 3.201(3) 131.2 1_445
C14 H14 O2A 1.00 2.36 3.257(3) 148.9 2_656
N15 H15 O1A 0.88 2.00 2.868(2) 167.6 .
O1W H1W1 O1C 0.84 1.74 2.572(2) 171.4 .
O1W H1W2 O3A 0.82 1.96 2.772(2) 169.7 2_666
O1C H1C O3B 0.84 1.94 2.778(2) 173.2 .

loop_
_geom_torsion_atom_site_label_1
_geom_torsion_atom_site_label_2
_geom_torsion_atom_site_label_3
_geom_torsion_atom_site_label_4
_geom_torsion
_geom_torsion_site_symmetry_1
_geom_torsion_site_symmetry_2
_geom_torsion_site_symmetry_3
_geom_torsion_site_symmetry_4
_geom_torsion_publ_flag
C5 O1 N2 C3 -0.5(2) . . . . ?
C5 O1 N2 Cu01 -168.11(13) . . . . ?
O1 N2 C3 N6 177.60(19) . . . . ?
Cu01 N2 C3 N6 -17.3(3) . . . . ?
O1 N2 C3 C4 0.2(2) . . . . ?
Cu01 N2 C3 C4 165.32(16) . . . . ?
N2 C3 C4 C5 0.1(3) . . . . ?
N6 C3 C4 C5 -177.1(2) . . . . ?
C3 C4 C5 O1 -0.5(3) . . . . ?
C3 C4 C5 C51 178.7(3) . . . . ?
N2 O1 C5 C4 0.6(2) . . . . ?
N2 O1 C5 C51 -178.7(2) . . . . ?
N2 C3 N6 C7 12.3(3) . . . . ?
C4 C3 N6 C7 -170.7(2) . . . . ?
C3 N6 C7 O7 -52.7(3) . . . . ?
C3 N6 C7 C8 65.9(3) . . . . ?
N6 C7 O7 C71 -63.3(2) . . . . ?
C8 C7 O7 C71 174.25(17) . . . . ?
C7 O7 C71 C72 -173.60(18) . . . . ?
O7 C7 C8 N9 42.0(2) . . . . ?
N6 C7 C8 N9 -80.5(2) . . . . ?
O7 C7 C8 C13 -137.17(19) . . . . ?
N6 C7 C8 C13 100.3(2) . . . . ?
C13 C8 N9 C10 -0.1(3) . . . . ?
C7 C8 N9 C10 -179.31(17) . . . . ?
C13 C8 N9 Cu01 172.37(15) . . . . ?
C7 C8 N9 Cu01 -6.8(2) . . . . ?
C8 N9 C10 C11 0.6(3) . . . . ?
Cu01 N9 C10 C11 -172.05(15) . . . . ?
C8 N9 C10 C14 178.75(17) . . . . ?
Cu01 N9 C10 C14 6.1(2) . . . . ?
N9 C10 C11 C12 -0.1(3) . . . . ?
C14 C10 C11 C12 -178.14(18) . . . . ?
C10 C11 C12 C13 -0.9(3) . . . . ?
N9 C8 C13 C12 -0.9(3) . . . . ?
C7 C8 C13 C12 178.23(19) . . . . ?
C11 C12 C13 C8 1.4(3) . . . . ?
N9 C10 C14 O14 32.9(2) . . . . ?
C11 C10 C14 O14 -149.00(18) . . . . ?
N9 C10 C14 N15 -89.7(2) . . . . ?
C11 C10 C14 N15 88.4(2) . . . . ?
N15 C14 O14 C141 -64.5(2) . . . . ?
C10 C14 O14 C141 173.29(16) . . . . ?
N15 C14 O14 Cu01 75.10(16) . . . . ?
C10 C14 O14 Cu01 -47.14(15) . . . . ?
C14 O14 C141 C142 -170.99(17) . . . . ?
Cu01 O14 C141 C142 61.2(2) . . . . ?
O14 C14 N15 C16 -63.0(2) . . . . ?
C10 C14 N15 C16 55.7(2) . . . . ?
C14 N15 C16 N17 14.6(3) . . . . ?
C14 N15 C16 C20 -164.76(19) . . . . ?
N15 C16 N17 O18 -178.28(16) . . . . ?
C20 C16 N17 O18 1.2(2) . . . . ?
N15 C16 N17 Cu01 0.4(3) . . . . ?
C20 C16 N17 Cu01 179.81(14) . . . . ?
C16 N17 O18 C19 -0.54(19) . . . . ?
Cu01 N17 O18 C19 -179.41(12) . . . . ?
N17 O18 C19 C20 -0.3(2) . . . . ?
N17 O18 C19 C191 177.38(16) . . . . ?
O18 C19 C20 C16 1.0(2) . . . . ?
C191 C19 C20 C16 -176.1(2) . . . . ?
N17 C16 C20 C19 -1.4(2) . . . . ?
N15 C16 C20 C19 178.05(19) . . . . ?
F2A C1A S1A O2A -67.56(17) . . . . ?
F1A C1A S1A O2A 52.77(16) . . . . ?
F3A C1A S1A O2A 173.00(14) . . . . ?
F2A C1A S1A O1A 171.63(15) . . . . ?
F1A C1A S1A O1A -68.04(16) . . . . ?
F3A C1A S1A O1A 52.19(17) . . . . ?
F2A C1A S1A O3A 52.45(17) . . . . ?
F1A C1A S1A O3A 172.78(14) . . . . ?
F3A C1A S1A O3A -66.99(16) . . . . ?
F1B C1B S1B O1B 175.01(17) . . . . ?
F3B C1B S1B O1B -64.65(19) . . . . ?
F2B C1B S1B O1B 54.3(2) . . . . ?
F1B C1B S1B O2B -66.02(19) . . . . ?
F3B C1B S1B O2B 54.32(19) . . . . ?
F2B C1B S1B O2B 173.23(17) . . . . ?
F1B C1B S1B O3B 54.83(19) . . . . ?
F3B C1B S1B O3B 175.16(16) . . . . ?
F2B C1B S1B O3B -65.93(19) . . . . ?
